data_4029148
loop_
_publ_author_name
'Camus, Nathalie'
'Halime, Zakaria'
'Le Bris, Nathalie'
'Bernard, H\'el\`ene'
'Platas-Iglesias, Carlos'
'Tripier, Rapha\"el'

_publ_section_title
;
 Full Control of the Regiospecific N-Functionalization of C-Functionalized
 Cyclam Bisaminal Derivatives and Application to the Synthesis of their
 TETA, TE2A, and CB-TE2A Analogues.
;
_journal_issue 5
_journal_name_full 'The Journal of organic chemistry'
_journal_page_first 1885
_journal_page_last 1899
_journal_paper_doi 10.1021/jo4028566
_journal_volume 79
_journal_year 2014
_chemical_formula_moiety
;
        2(C26 H38 Br Cu N4 O +), 2(Cl O4 -), H2 O
;
_chemical_formula_sum 'C52 H78 Br2 Cl2 Cu2 N8 O11'
_chemical_formula_weight 1349.02
_chemical_name_systematic
;
 ?
;
_space_group_IT_number 2
_symmetry_cell_setting triclinic
_symmetry_Int_Tables_number 2
_symmetry_space_group_name_Hall '-P 1'
_symmetry_space_group_name_H-M 'P -1'
_atom_sites_solution_hydrogens geom
_atom_sites_solution_primary direct
_atom_sites_solution_secondary difmap
_audit_creation_date 2011-07-08T19:50:11-00:00
_audit_creation_method 'WinGX routine CIF_UPDATE'
_cell_angle_alpha 92.710(7)
_cell_angle_beta 94.643(8)
_cell_angle_gamma 110.551(9)
_cell_formula_units_Z 2
_cell_length_a 13.3503(14)
_cell_length_b 14.8457(14)
_cell_length_c 15.8604(14)
_cell_measurement_reflns_used 1914
_cell_measurement_temperature 170(2)
_cell_measurement_theta_max 31.6655
_cell_measurement_theta_min 2.9035
_cell_volume 2924.1(5)
_computing_cell_refinement
;
        CrysAlis RED, Oxford Diffraction Ltd.,
        Version 1.171.33.52 (release 06-11-2009 CrysAlis171 .NET)
        (compiled Nov  6 2009,16:24:50)
;
_computing_data_collection
;
        CrysAlis CCD, Oxford Diffraction Ltd.,
        Version 1.171.33.52 (release 06-11-2009 CrysAlis171 .NET)
        (compiled Nov  6 2009,16:24:50)
;
_computing_data_reduction
;
        CrysAlis RED, Oxford Diffraction Ltd.,
        Version 1.171.33.52 (release 06-11-2009 CrysAlis171 .NET)
        (compiled Nov  6 2009,16:24:50)
;
_computing_molecular_graphics 'ORTEP3 for Windows (Farrugia, 1997)'
_computing_publication_material 'PLATON (Spek, 1980-2002)'
_computing_structure_refinement 'SHELXL-97 (Sheldrick, 2008)'
_computing_structure_solution 'SHELXS-97 (Sheldrick, 1997)'
_diffrn_ambient_temperature 170(2)
_diffrn_detector 'CCD plate'
_diffrn_detector_area_resol_mean 8.3622
_diffrn_measured_fraction_theta_full 0.998
_diffrn_measured_fraction_theta_max 0.998
_diffrn_measurement_device 'Kappa-geometry diffractometer'
_diffrn_measurement_device_type 'Xcalibur, Sapphire2, large Be window'
_diffrn_measurement_method '\w scans'
_diffrn_orient_matrix_UB_11 -0.0354141224
_diffrn_orient_matrix_UB_12 -0.0199380093
_diffrn_orient_matrix_UB_13 0.030906103
_diffrn_orient_matrix_UB_21 0.036010255
_diffrn_orient_matrix_UB_22 -0.0216349086
_diffrn_orient_matrix_UB_23 0.0171554742
_diffrn_orient_matrix_UB_31 0.0265893621
_diffrn_orient_matrix_UB_32 0.041922852
_diffrn_orient_matrix_UB_33 0.0279409303
_diffrn_radiation_monochromator graphite
_diffrn_radiation_probe x-ray
_diffrn_radiation_type MoK\a
_diffrn_radiation_wavelength 0.71073
_diffrn_reflns_av_R_equivalents 0.0909
_diffrn_reflns_av_unetI/netI 0.2126
_diffrn_reflns_limit_h_max 13
_diffrn_reflns_limit_h_min -13
_diffrn_reflns_limit_k_max 14
_diffrn_reflns_limit_k_min -14
_diffrn_reflns_limit_l_max 15
_diffrn_reflns_limit_l_min -15
_diffrn_reflns_number 13515
_diffrn_reflns_theta_full 20.82
_diffrn_reflns_theta_max 20.82
_diffrn_reflns_theta_min 2.91
_diffrn_source 'sealed X-ray tube'
_exptl_absorpt_coefficient_mu 2.249
_exptl_absorpt_correction_T_max 0.919
_exptl_absorpt_correction_T_min 0.849
_exptl_absorpt_correction_type analytical
_exptl_absorpt_process_details
;
        CrysAlis RED, Oxford Diffraction Ltd.,
        Version 1.171.33.52 (release 06-11-2009 CrysAlis171 .NET)
        (compiled Nov  6 2009,16:24:50)
Analytical numeric absorption correction using a multifaceted crystal
                        model based on expressions derived by R.C. Clark & J.S.
        (Clark, R. C. & Reid, J. S. (1995). Acta Cryst. A51, 887-897)
;
_exptl_crystal_colour blue
_exptl_crystal_density_diffrn 1.532
_exptl_crystal_density_method 'not measured'
_exptl_crystal_description
;
        planar, main faces {-1 1 0}
;
_exptl_crystal_F_000 1392
_exptl_crystal_size_max 0.10
_exptl_crystal_size_mid 0.07
_exptl_crystal_size_min 0.04
_refine_diff_density_max 0.982
_refine_diff_density_min -0.992
_refine_diff_density_rms 0.14
_refine_ls_extinction_method none
_refine_ls_goodness_of_fit_ref 0.882
_refine_ls_hydrogen_treatment mixed
_refine_ls_matrix_type full
_refine_ls_number_parameters 661
_refine_ls_number_reflns 6109
_refine_ls_number_restraints 896
_refine_ls_restrained_S_all 0.857
_refine_ls_R_factor_all 0.1745
_refine_ls_R_factor_gt 0.0853
_refine_ls_shift/su_max 0.001
_refine_ls_shift/su_mean 0
_refine_ls_structure_factor_coef Fsqd
_refine_ls_weighting_details 'calc w=1/[\s^2^(Fo^2^)+(0.1382P)^2^+0.0000P] where P=(Fo^2^+2Fc^2^)/3'
_refine_ls_weighting_scheme calc
_refine_ls_wR_factor_gt 0.2167
_refine_ls_wR_factor_ref 0.248
_reflns_number_gt 2667
_reflns_number_total 6109
_reflns_threshold_expression >2\s(I)
_cod_data_source_file jo4028566_si_002.cif
_cod_data_source_block cd41bis-b0
_cod_depositor_comments
;
The following automatic conversions were performed:

'_diffrn_radiation_probe' value 'X-ray' changed to 'x-ray' according
to
/usr/data/users/saulius/crontab/automatic-downloads/current/ACS/lib/dictionaries/cif_core.dic
dictionary named 'cif_core.dic' version 2.4.2 from 2011-04-26.

Automatic conversion script
Id: cif_fix_values 2281 2013-09-26 08:29:07Z andrius 
;
_cod_original_sg_symbol_Hall -P1
_cod_original_sg_symbol_H-M P-1
_cod_database_code 4029148

loop_
_symmetry_equiv_pos_as_xyz
'x, y, z'
'-x, -y, -z'

loop_
_atom_site_label
_atom_site_type_symbol
_atom_site_fract_x
_atom_site_fract_y
_atom_site_fract_z
_atom_site_U_iso_or_equiv
_atom_site_adp_type
_atom_site_occupancy
_atom_site_symmetry_multiplicity
_atom_site_calc_flag
_atom_site_refinement_flags
_atom_site_disorder_assembly
_atom_site_disorder_group
C1 C 0.1499(12) 0.5923(11) 0.1187(9) 0.041(4) Uani 1 1 d DU . .
H1A H 0.1607 0.6496 0.086 0.05 Uiso 1 1 calc R A 1
H1B H 0.0718 0.5545 0.1127 0.05 Uiso 1 1 calc R A 1
C2A C 0.1836(11) 0.6264(12) 0.2091(11) 0.053(5) Uani 0.5 1 d PDU B 1
H2A H 0.1634 0.57 0.2446 0.064 Uiso 0.5 1 calc PR B 1
C2B C 0.1836(11) 0.6264(12) 0.2091(11) 0.053(5) Uani 0.5 1 d PDU B 2
H2B H 0.171 0.567 0.2403 0.064 Uiso 0.5 1 calc PR B 2
C3 C 0.2984(10) 0.6888(12) 0.2339(11) 0.045(4) Uani 1 1 d DU . .
H3A H 0.3153 0.7479 0.2029 0.054 Uiso 1 1 calc R B 1
H3B H 0.308 0.7088 0.2953 0.054 Uiso 1 1 calc R B 1
C4 C 0.4842(11) 0.7014(10) 0.2472(9) 0.035(3) Uani 1 1 d U . .
H4A H 0.5288 0.6608 0.2548 0.042 Uiso 1 1 calc R B .
H4B H 0.485 0.7347 0.3029 0.042 Uiso 1 1 calc R . .
C5 C 0.5311(11) 0.7763(10) 0.1838(9) 0.037(3) Uani 1 1 d U B .
H5A H 0.493 0.8228 0.1823 0.044 Uiso 1 1 calc R . .
H5B H 0.6082 0.8126 0.2021 0.044 Uiso 1 1 calc R . .
C6 C 0.5085(10) 0.7918(10) 0.0319(9) 0.033(3) Uani 1 1 d U B .
H6A H 0.5757 0.8491 0.0368 0.039 Uiso 1 1 calc R . .
H6B H 0.4495 0.8146 0.0444 0.039 Uiso 1 1 calc R . .
C7 C 0.4866(11) 0.7487(10) -0.0570(9) 0.030(3) Uani 1 1 d U . .
H7A H 0.5431 0.7222 -0.0683 0.036 Uiso 1 1 calc R . .
H7B H 0.4928 0.8008 -0.0952 0.036 Uiso 1 1 calc R . .
C8 C 0.3766(11) 0.6686(10) -0.0800(9) 0.033(3) Uani 1 1 d U B .
H8A H 0.3189 0.6929 -0.0667 0.04 Uiso 1 1 calc R . .
H8B H 0.3666 0.6493 -0.1416 0.04 Uiso 1 1 calc R . .
C9 C 0.2662(10) 0.5023(11) -0.0579(9) 0.034(3) Uani 1 1 d U B .
H9A H 0.2732 0.441 -0.0419 0.04 Uiso 1 1 calc R . .
H9B H 0.2489 0.4975 -0.1202 0.04 Uiso 1 1 calc R . .
C10 C 0.1761(11) 0.5199(10) -0.0133(9) 0.032(3) Uani 1 1 d U . .
H10A H 0.1653 0.5785 -0.0329 0.038 Uiso 1 1 calc R B .
H10B H 0.1079 0.4645 -0.0276 0.038 Uiso 1 1 calc R . .
C11A C 0.1161(16) 0.6944(16) 0.2309(14) 0.12(3) Uiso 0.5 1 d PDU B 1
H11A H 0.1674 0.7599 0.2505 0.146 Uiso 0.5 1 calc PR B 1
H11B H 0.0744 0.6999 0.1781 0.146 Uiso 0.5 1 calc PR B 1
C12A C 0.041(3) 0.660(3) 0.296(2) 0.18(3) Uiso 0.5 1 d PDU B 1
H12A H -0.0237 0.6751 0.2778 0.222 Uiso 0.5 1 calc PR B 1
H12B H 0.0753 0.702 0.3487 0.222 Uiso 0.5 1 calc PR B 1
C11B C 0.1077(13) 0.6761(17) 0.2432(15) 0.021(11) Uiso 0.5 1 d PDU B 2
H11C H 0.1343 0.7001 0.3031 0.025 Uiso 0.5 1 calc PR B 2
H11D H 0.1156 0.7333 0.211 0.025 Uiso 0.5 1 calc PR B 2
C12B C -0.0084(18) 0.619(2) 0.240(2) 0.065(11) Uiso 0.5 1 d PDU B 2
H12C H -0.0402 0.6591 0.2716 0.078 Uiso 0.5 1 calc PR B 2
H12D H -0.0376 0.6142 0.1796 0.078 Uiso 0.5 1 calc PR B 2
C13 C 0.1807(11) 0.4348(10) 0.1155(9) 0.030(3) Uani 1 1 d U . .
H13A H 0.2252 0.4016 0.0904 0.035 Uiso 1 1 calc R B .
H13B H 0.2023 0.4458 0.1774 0.035 Uiso 1 1 calc R . .
C14 C 0.0638(7) 0.3686(7) 0.1006(6) 0.033(4) Uani 1 1 d GU B .
C15 C 0.0321(8) 0.2996(7) 0.0327(6) 0.042(4) Uani 1 1 d GU . .
H15 H 0.082 0.297 -0.0059 0.051 Uiso 1 1 calc R B .
C16 C -0.0724(8) 0.2343(7) 0.0209(7) 0.045(4) Uani 1 1 d GU B .
H16 H -0.0942 0.1868 -0.0258 0.054 Uiso 1 1 calc R . .
C17 C -0.1450(7) 0.2380(7) 0.0770(7) 0.048(4) Uani 1 1 d GU . .
H17 H -0.2168 0.1931 0.0689 0.058 Uiso 1 1 calc R B .
C18 C -0.1133(8) 0.3070(8) 0.1450(7) 0.048(4) Uani 1 1 d GU B .
H18 H -0.1632 0.3096 0.1836 0.057 Uiso 1 1 calc R . .
C19 C -0.0088(8) 0.3723(7) 0.1568(6) 0.037(4) Uani 1 1 d GU . .
H19 H 0.013 0.4198 0.2035 0.044 Uiso 1 1 calc R B .
C20 C 0.6115(10) 0.6928(10) 0.0876(9) 0.031(3) Uani 1 1 d U B .
H20A H 0.5976 0.6567 0.0311 0.037 Uiso 1 1 calc R . .
H20B H 0.6087 0.6457 0.1304 0.037 Uiso 1 1 calc R . .
C21 C 0.7261(7) 0.7645(7) 0.0952(6) 0.032(3) Uani 1 1 d GU . .
C22 C 0.7924(8) 0.7632(7) 0.1649(6) 0.043(4) Uani 1 1 d GU . .
H22 H 0.7651 0.7214 0.2079 0.051 Uiso 1 1 calc R . .
C23 C 0.8982(8) 0.8221(7) 0.1729(7) 0.046(4) Uani 1 1 d GU . .
H23 H 0.9444 0.8213 0.2214 0.056 Uiso 1 1 calc R . .
C24 C 0.9377(7) 0.8824(7) 0.1111(7) 0.046(4) Uani 1 1 d GU . .
H24 H 1.0112 0.9233 0.1168 0.055 Uiso 1 1 calc R . .
C25 C 0.8714(8) 0.8837(7) 0.0414(6) 0.045(4) Uani 1 1 d GU . .
H25 H 0.8987 0.9255 -0.0015 0.054 Uiso 1 1 calc R . .
C26 C 0.7656(7) 0.8248(7) 0.0334(6) 0.037(4) Uani 1 1 d GU . .
H26 H 0.7194 0.8256 -0.0151 0.044 Uiso 1 1 calc R . .
N1 N 0.2052(8) 0.5322(8) 0.0790(7) 0.029(2) Uani 1 1 d U B .
N2 N 0.3744(9) 0.6409(8) 0.2160(7) 0.030(3) Uani 1 1 d U B .
N3 N 0.5193(8) 0.7269(8) 0.0972(7) 0.030(2) Uani 1 1 d U . .
N4 N 0.3692(9) 0.5844(8) -0.0318(7) 0.030(3) Uani 1 1 d U . .
O1A O 0.003(2) 0.5594(17) 0.3200(12) 0.074(8) Uiso 0.5 1 d PDU B 1
H1E H -0.0595 0.545 0.3346 0.111 Uiso 0.5 1 calc PR B 1
O1B O -0.055(3) 0.521(3) 0.268(5) 0.35(4) Uiso 0.5 1 d PDU B 2
H1F H -0.1213 0.4996 0.2539 0.52 Uiso 0.5 1 calc PR B 2
Cu1 Cu 0.37523(13) 0.60596(12) 0.09298(11) 0.0255(5) Uani 1 1 d U B .
Br1 Br 0.44329(17) 0.46458(15) 0.12879(15) 0.0772(8) Uani 1 1 d U . .
C41 C 0.0315(15) 0.2681(12) 0.3688(9) 0.060(4) Uani 1 1 d DU . .
H41A H -0.0295 0.2778 0.3357 0.072 Uiso 1 1 calc R C 1
H41B H 0.0979 0.3223 0.3604 0.072 Uiso 1 1 calc R C 1
C42A C 0.0143(15) 0.2692(12) 0.4619(12) 0.065(5) Uani 0.5 1 d PDU D 1
H42A H -0.0535 0.2151 0.4702 0.079 Uiso 0.5 1 calc PR D 1
C42B C 0.4192(14) 0.2501(12) 0.3277(12) 0.080(6) Uani 0.5 1 d PDU E 2
H42B H 0.4375 0.1905 0.3212 0.096 Uiso 0.5 1 calc PR E 2
C43 C 0.1050(16) 0.2650(14) 0.5239(11) 0.074(6) Uani 1 1 d DU . .
H43A H 0.1711 0.3205 0.5174 0.089 Uiso 1 1 calc R D 1
H43B H 0.0864 0.2714 0.5825 0.089 Uiso 1 1 calc R D 1
C44 C 0.2169(17) 0.1733(17) 0.5737(12) 0.085(6) Uani 1 1 d U . .
H44A H 0.2097 0.1998 0.6304 0.102 Uiso 1 1 calc R D .
H44B H 0.2133 0.106 0.5781 0.102 Uiso 1 1 calc R . .
C45 C 0.3220(16) 0.2320(15) 0.5453(12) 0.076(5) Uani 1 1 d U D .
H45A H 0.3274 0.3001 0.5438 0.092 Uiso 1 1 calc R . .
H45B H 0.3815 0.2296 0.5857 0.092 Uiso 1 1 calc R . .
C46 C 0.4127(15) 0.2709(12) 0.4204(11) 0.070(4) Uani 1 1 d DU . .
H46A H 0.4842 0.283 0.4514 0.083 Uiso 1 1 calc R E 1
H46B H 0.3971 0.3311 0.4273 0.083 Uiso 1 1 calc R E 1
C47A C 0.4192(14) 0.2501(12) 0.3277(12) 0.080(6) Uani 0.5 1 d PU E 1
H47A H 0.4383 0.1916 0.3209 0.096 Uiso 0.5 1 calc PR E 1
H47B H 0.4784 0.3045 0.3087 0.096 Uiso 0.5 1 calc PR E 1
C47B C 0.0143(15) 0.2692(12) 0.4619(12) 0.065(5) Uani 0.5 1 d PU D 2
H47C H -0.0513 0.2136 0.4693 0.079 Uiso 0.5 1 calc PR D 2
H47D H 0.0001 0.3286 0.4777 0.079 Uiso 0.5 1 calc PR D 2
C48 C 0.3173(13) 0.2347(13) 0.2697(12) 0.066(5) Uani 1 1 d DU . .
H48A H 0.2956 0.2914 0.2785 0.079 Uiso 1 1 calc R E 1
H48B H 0.3331 0.2307 0.21 0.079 Uiso 1 1 calc R E 1
C49 C 0.1305(13) 0.1287(13) 0.2204(10) 0.054(4) Uani 1 1 d U . .
H49A H 0.0847 0.0596 0.2167 0.065 Uiso 1 1 calc R E .
H49B H 0.1539 0.1449 0.1636 0.065 Uiso 1 1 calc R . .
C50 C 0.0672(13) 0.1895(12) 0.2476(9) 0.047(4) Uani 1 1 d U D .
H50A H 0.1096 0.2584 0.2429 0.056 Uiso 1 1 calc R . .
H50B H -0.0002 0.1721 0.2092 0.056 Uiso 1 1 calc R . .
C51A C 0.000(2) 0.3683(19) 0.4846(13) 0.099(15) Uiso 0.5 1 d PDU D 1
H51A H 0.0418 0.3942 0.5405 0.119 Uiso 0.5 1 calc PR D 1
H51B H 0.0366 0.4129 0.4428 0.119 Uiso 0.5 1 calc PR D 1
C52A C -0.103(3) 0.376(3) 0.489(2) 0.33(6) Uiso 0.5 1 d PDU D 1
H52A H -0.0884 0.4465 0.4931 0.4 Uiso 0.5 1 calc PR D 1
H52B H -0.124 0.3543 0.5448 0.4 Uiso 0.5 1 calc PR D 1
C51B C 0.5129(19) 0.336(2) 0.2986(17) 0.128(19) Uiso 0.5 1 d PDU E 2
H51C H 0.58 0.3233 0.3146 0.154 Uiso 0.5 1 calc PR E 2
H51D H 0.5028 0.3305 0.2358 0.154 Uiso 0.5 1 calc PR E 2
C52B C 0.533(6) 0.436(2) 0.327(6) 0.32(6) Uiso 0.5 1 d PDU E 2
H52C H 0.5461 0.4401 0.3894 0.387 Uiso 0.5 1 calc PR E 2
H52D H 0.464 0.4454 0.3139 0.387 Uiso 0.5 1 calc PR E 2
C53 C -0.0609(13) 0.0876(12) 0.3401(11) 0.050(4) Uani 1 1 d U . .
H53A H -0.0756 0.0821 0.4002 0.059 Uiso 1 1 calc R D .
H53B H -0.0464 0.0293 0.321 0.059 Uiso 1 1 calc R . .
C54 C -0.1625(9) 0.0871(8) 0.2879(7) 0.045(4) Uani 1 1 d GU D .
C55 C -0.1904(9) 0.0374(8) 0.2085(7) 0.058(5) Uani 1 1 d GU . .
H55 H -0.1449 0.0073 0.1864 0.069 Uiso 1 1 calc R D .
C56 C -0.2845(9) 0.0316(8) 0.1613(7) 0.056(5) Uani 1 1 d GU D .
H56 H -0.3037 -0.0026 0.1068 0.068 Uiso 1 1 calc R . .
C57 C -0.3506(8) 0.0755(8) 0.1936(8) 0.062(5) Uani 1 1 d GU . .
H57 H -0.4153 0.0715 0.1612 0.074 Uiso 1 1 calc R D .
C58 C -0.3227(9) 0.1252(9) 0.2730(8) 0.089(7) Uani 1 1 d GU D .
H58 H -0.3682 0.1553 0.2951 0.107 Uiso 1 1 calc R . .
C59 C -0.2286(10) 0.1310(9) 0.3201(7) 0.068(5) Uani 1 1 d GU . .
H59 H -0.2094 0.1651 0.3747 0.082 Uiso 1 1 calc R D .
C60 C 0.3630(12) 0.1060(10) 0.4647(10) 0.048(4) Uani 1 1 d U . .
H60A H 0.3718 0.0865 0.406 0.058 Uiso 1 1 calc R E .
H60B H 0.3019 0.053 0.4832 0.058 Uiso 1 1 calc R . .
C61 C 0.4637(8) 0.1126(7) 0.5207(7) 0.040(4) Uani 1 1 d GU E .
C62 C 0.4504(8) 0.0751(7) 0.5970(7) 0.047(4) Uani 1 1 d GU . .
H62 H 0.3805 0.0498 0.6153 0.056 Uiso 1 1 calc R E .
C63 C 0.5366(9) 0.0736(7) 0.6472(6) 0.049(4) Uani 1 1 d GU E .
H63 H 0.5273 0.0472 0.7007 0.058 Uiso 1 1 calc R . .
C64 C 0.6361(8) 0.1096(7) 0.6210(7) 0.047(4) Uani 1 1 d GU . .
H64 H 0.6967 0.1086 0.6562 0.056 Uiso 1 1 calc R E .
C65 C 0.6495(8) 0.1472(7) 0.5447(7) 0.049(4) Uani 1 1 d GU E .
H65 H 0.7193 0.1724 0.5264 0.059 Uiso 1 1 calc R . .
C66 C 0.5633(9) 0.1487(7) 0.4945(6) 0.051(4) Uani 1 1 d GU . .
H66 H 0.5725 0.1749 0.441 0.061 Uiso 1 1 calc R E .
N5 N 0.0408(10) 0.1754(10) 0.3360(9) 0.051(3) Uani 1 1 d U D .
N6 N 0.1270(11) 0.1749(10) 0.5116(9) 0.061(3) Uani 1 1 d U D .
N7 N 0.3308(12) 0.1939(10) 0.4614(9) 0.059(3) Uani 1 1 d U D .
N8 N 0.2271(11) 0.1474(10) 0.2835(9) 0.056(3) Uani 1 1 d U D .
O2A O -0.203(3) 0.336(3) 0.433(3) 0.184(18) Uiso 0.5 1 d PDU D 1
H2E H -0.2529 0.3449 0.4569 0.276 Uiso 0.5 1 calc PR D 1
O2B O 0.6158(18) 0.5234(14) 0.3010(14) 0.070(7) Uiso 0.5 1 d PDU E 2
H2B1 H 0.6767 0.5189 0.3097 0.105 Uiso 0.5 1 calc PR E 2
Cu2 Cu 0.17512(17) 0.15575(16) 0.39845(14) 0.0541(7) Uani 1 1 d U . .
Br2 Br 0.09780(18) -0.04480(18) 0.40105(15) 0.0866(8) Uani 1 1 d U D .
O3A O 0.2949(17) 0.8849(9) 0.1475(13) 0.070(8) Uiso 0.5 1 d PDU F 1
O4A O 0.2153(11) 0.9936(13) 0.1072(12) 0.058(7) Uiso 0.5 1 d PDU F 1
O5A O 0.3608(15) 1.0414(12) 0.2076(10) 0.037(7) Uiso 0.5 1 d PDU F 1
O6A O 0.3796(15) 1.0081(15) 0.0678(11) 0.076(8) Uiso 0.5 1 d PDU F 1
Cl1 Cl 0.3110(3) 0.9799(3) 0.1335(3) 0.0449(12) Uani 1 1 d DU F 1
O3B O 0.3480(17) 0.9045(12) 0.1199(13) 0.066(8) Uiso 0.5 1 d PD G 2
O4B O 0.2183(14) 0.9433(17) 0.1802(15) 0.122(11) Uiso 0.5 1 d PD H 2
O5B O 0.3867(15) 1.0587(12) 0.1821(13) 0.068(10) Uiso 0.5 1 d PD I 2
O6B O 0.276(2) 1.0084(16) 0.0576(10) 0.111(11) Uiso 0.5 1 d PD J 2
O7A O 0.315(4) 0.469(4) 0.477(3) 0.21(7) Uiso 0.35 1 d PDU K 1
O8A O 0.350(3) 0.6143(18) 0.420(3) 0.063(14) Uiso 0.35 1 d PDU K 1
O9A O 0.297(3) 0.475(3) 0.332(3) 0.10(3) Uiso 0.35 1 d PDU K 1
O10A O 0.464(2) 0.531(3) 0.406(2) 0.095(14) Uiso 0.35 1 d PDU K 1
Cl2A Cl 0.3567(18) 0.5217(14) 0.4086(15) 0.097(11) Uiso 0.35 1 d PDU K 1
O7B O 0.274(4) 0.469(4) 0.3279(18) 0.07(3) Uiso 0.3 1 d PDU L 2
O8B O 0.192(3) 0.538(3) 0.418(3) 0.105(17) Uiso 0.3 1 d PDU L 2
O9B O 0.374(3) 0.604(2) 0.414(4) 0.15(4) Uiso 0.3 1 d PDU L 2
O10B O 0.300(4) 0.459(3) 0.471(2) 0.06(2) Uiso 0.3 1 d PDU L 2
Cl2B Cl 0.2845(15) 0.5170(11) 0.4079(11) 0.054(6) Uiso 0.3 1 d PDU L 2
O7C O 0.338(3) 0.474(2) 0.4883(18) 0.072(18) Uiso 0.35 1 d PDU M 3
O8C O 0.281(3) 0.590(2) 0.433(2) 0.110(16) Uiso 0.35 1 d PDU M 3
O9C O 0.271(3) 0.457(2) 0.348(2) 0.09(2) Uiso 0.35 1 d PDU M 3
O10C O 0.435(2) 0.572(3) 0.394(3) 0.128(19) Uiso 0.35 1 d PDU M 3
Cl2C Cl 0.3302(19) 0.5226(11) 0.4167(11) 0.037(6) Uiso 0.35 1 d PDU M 3
O11 O 0.768(2) 0.448(2) 0.3033(16) 0.221(12) Uani 1 1 d D . .
H11F H 0.78(3) 0.417(8) 0.343(17) 0.265 Uiso 1 1 d D . .
H11E H 0.724(2) 0.405(2) 0.269(3) 0.265 Uiso 1 1 d D . .

loop_
_atom_site_aniso_label
_atom_site_aniso_U_11
_atom_site_aniso_U_22
_atom_site_aniso_U_33
_atom_site_aniso_U_23
_atom_site_aniso_U_13
_atom_site_aniso_U_12
C1 0.024(7) 0.045(10) 0.061(9) 0.007(7) 0.010(7) 0.018(8)
C2A 0.030(6) 0.062(12) 0.073(9) -0.022(9) 0.016(9) 0.023(8)
C2B 0.030(6) 0.062(12) 0.073(9) -0.022(9) 0.016(9) 0.023(8)
C3 0.027(7) 0.058(12) 0.054(10) -0.002(8) 0.017(7) 0.018(7)
C4 0.029(7) 0.037(10) 0.038(7) -0.013(6) -0.009(7) 0.015(7)
C5 0.018(8) 0.034(9) 0.049(8) -0.013(5) -0.006(7) 0.002(6)
C6 0.025(9) 0.022(8) 0.051(7) 0.004(5) 0.010(7) 0.008(6)
C7 0.027(8) 0.028(8) 0.039(7) 0.016(7) 0.021(7) 0.011(6)
C8 0.024(8) 0.037(8) 0.042(8) 0.005(6) 0.010(7) 0.013(6)
C9 0.020(8) 0.038(8) 0.034(8) -0.004(7) -0.003(6) 0.002(6)
C10 0.018(6) 0.029(9) 0.041(7) 0.003(6) -0.009(6) 0.001(7)
C13 0.023(6) 0.034(7) 0.030(9) 0.003(6) 0.001(7) 0.009(5)
C14 0.024(7) 0.030(8) 0.047(10) 0.014(6) 0.000(6) 0.010(6)
C15 0.021(7) 0.031(10) 0.071(11) 0.002(7) -0.004(7) 0.006(6)
C16 0.034(8) 0.022(9) 0.075(12) 0.004(8) -0.010(8) 0.007(7)
C17 0.020(8) 0.038(10) 0.087(14) 0.032(7) -0.004(7) 0.010(8)
C18 0.026(7) 0.071(13) 0.061(11) 0.034(8) 0.012(8) 0.029(8)
C19 0.025(7) 0.034(9) 0.061(11) 0.017(7) 0.002(7) 0.022(6)
C20 0.027(6) 0.030(9) 0.034(9) -0.001(7) -0.006(6) 0.008(5)
C21 0.020(6) 0.029(9) 0.046(10) -0.010(7) 0.001(6) 0.012(6)
C22 0.028(7) 0.030(10) 0.068(11) -0.004(8) -0.006(7) 0.011(7)
C23 0.025(7) 0.038(11) 0.073(12) -0.021(7) -0.012(8) 0.016(7)
C24 0.014(8) 0.042(11) 0.066(12) -0.032(8) 0.003(6) -0.006(8)
C25 0.037(8) 0.023(9) 0.058(10) -0.027(7) 0.005(7) -0.008(7)
C26 0.026(7) 0.031(10) 0.045(10) -0.016(7) 0.000(7) 0.003(6)
N1 0.015(5) 0.029(6) 0.036(6) -0.005(5) -0.005(5) 0.002(4)
N2 0.021(5) 0.038(7) 0.029(5) 0.006(5) -0.008(5) 0.011(5)
N3 0.015(5) 0.028(6) 0.041(6) -0.006(5) -0.003(5) 0.002(4)
N4 0.018(6) 0.021(6) 0.044(5) -0.012(5) 0.005(5) -0.002(5)
Cu1 0.0147(10) 0.0220(11) 0.0377(12) -0.0016(8) -0.0033(9) 0.0058(8)
Br1 0.0613(14) 0.0676(15) 0.1063(19) 0.0016(13) 0.0034(13) 0.0291(12)
C41 0.057(12) 0.056(9) 0.077(8) 0.002(9) -0.009(10) 0.036(8)
C42A 0.072(13) 0.054(12) 0.082(10) -0.012(9) -0.003(10) 0.041(10)
C42B 0.057(9) 0.074(14) 0.093(10) 0.006(10) -0.011(9) 0.006(9)
C43 0.089(14) 0.090(14) 0.061(10) -0.021(11) -0.004(10) 0.061(12)
C44 0.094(12) 0.129(19) 0.056(8) -0.035(12) -0.020(8) 0.083(13)
C45 0.079(9) 0.094(16) 0.068(10) -0.042(9) -0.041(7) 0.062(11)
C46 0.072(9) 0.035(10) 0.094(9) -0.019(9) -0.030(9) 0.021(8)
C47A 0.057(9) 0.074(14) 0.093(10) 0.006(10) -0.011(9) 0.006(9)
C47B 0.072(13) 0.054(12) 0.082(10) -0.012(9) -0.003(10) 0.041(10)
C48 0.058(9) 0.057(12) 0.078(10) -0.002(10) -0.007(7) 0.019(8)
C49 0.042(9) 0.075(13) 0.045(7) -0.006(9) -0.005(7) 0.024(8)
C50 0.037(9) 0.048(11) 0.056(8) 0.006(8) -0.009(7) 0.017(8)
C53 0.052(7) 0.052(9) 0.050(10) 0.011(8) 0.000(7) 0.025(6)
C54 0.047(8) 0.029(10) 0.063(10) 0.023(7) -0.004(7) 0.017(7)
C55 0.054(11) 0.039(11) 0.082(12) -0.005(9) -0.019(9) 0.026(10)
C56 0.044(10) 0.021(10) 0.085(12) 0.012(8) -0.019(8) -0.008(8)
C57 0.014(9) 0.073(15) 0.091(12) 0.057(10) 0.004(9) -0.001(8)
C58 0.056(13) 0.14(2) 0.095(15) 0.034(12) 0.031(10) 0.059(15)
C59 0.065(12) 0.100(16) 0.053(11) 0.016(10) 0.012(9) 0.042(12)
C60 0.049(8) 0.044(9) 0.054(10) -0.011(8) -0.019(8) 0.028(8)
C61 0.045(7) 0.019(10) 0.049(10) -0.019(7) -0.029(7) 0.013(8)
C62 0.053(9) 0.035(11) 0.049(10) -0.015(8) -0.016(7) 0.017(9)
C63 0.068(10) 0.042(11) 0.051(11) -0.004(8) -0.003(8) 0.042(10)
C64 0.058(8) 0.042(12) 0.047(10) -0.025(8) -0.021(8) 0.035(9)
C65 0.046(8) 0.060(12) 0.044(10) -0.023(8) -0.009(7) 0.029(9)
C66 0.059(8) 0.056(12) 0.048(11) -0.003(9) -0.011(7) 0.037(10)
N5 0.040(6) 0.063(8) 0.050(7) -0.006(6) -0.004(6) 0.022(6)
N6 0.067(8) 0.073(9) 0.050(6) 0.002(7) -0.016(6) 0.039(8)
N7 0.066(6) 0.062(8) 0.057(7) -0.010(7) -0.026(6) 0.041(5)
N8 0.043(7) 0.069(9) 0.056(6) -0.009(7) -0.019(5) 0.026(6)
Cu2 0.0539(14) 0.0634(16) 0.0527(15) -0.0186(12) -0.0200(12) 0.0389(13)
Br2 0.0691(15) 0.0980(18) 0.0964(18) 0.0166(14) 0.0058(13) 0.0339(14)
Cl1 0.037(3) 0.046(3) 0.053(3) 0.006(2) -0.008(2) 0.018(2)
O11 0.17(2) 0.31(3) 0.17(2) -0.05(2) 0.004(19) 0.07(2)

loop_
_atom_type_symbol
_atom_type_description
_atom_type_scat_dispersion_real
_atom_type_scat_dispersion_imag
_atom_type_scat_source
C C 0.0033 0.0016 'International Tables Vol C Tables 4.2.6.8 and 6.1.1.4'
H H 0 0 'International Tables Vol C Tables 4.2.6.8 and 6.1.1.4'
N N 0.0061 0.0033 'International Tables Vol C Tables 4.2.6.8 and 6.1.1.4'
O O 0.0106 0.006 'International Tables Vol C Tables 4.2.6.8 and 6.1.1.4'
Cl Cl 0.1484 0.1585 'International Tables Vol C Tables 4.2.6.8 and 6.1.1.4'
Cu Cu 0.3201 1.2651 'International Tables Vol C Tables 4.2.6.8 and 6.1.1.4'
Br Br -0.2901 2.4595 'International Tables Vol C Tables 4.2.6.8 and 6.1.1.4'

loop_
_exptl_crystal_face_index_h
_exptl_crystal_face_index_k
_exptl_crystal_face_index_l
_exptl_crystal_face_perp_dist
1 -1 0 0.012
-1 1 0 0.03
0 1 -1 0.03
0 -1 1 0.03
0 0 1 0.03
0 0 -1 0.04
0 -1 -1 0.04
0 1 1 0.045
1 1 1 0.04
-1 -1 -1 0.05
1 0 -1 0.03
-1 -1 1 0.045
1 -1 -1 0.025

loop_
_geom_angle_atom_site_label_1
_geom_angle_atom_site_label_2
_geom_angle_atom_site_label_3
_geom_angle
C2A C1 N1 117.0(12)
C2A C1 H1A 108
N1 C1 H1A 108
C2A C1 H1B 108
N1 C1 H1B 108
H1A C1 H1B 107.3
C1 C2A C3 118.0(14)
C1 C2A C11A 105.0(13)
C3 C2A C11A 104.6(12)
C1 C2A H2A 109.6
C3 C2A H2A 109.6
C11A C2A H2A 109.6
N2 C3 C2A 113.2(12)
N2 C3 H3A 108.9
C2A C3 H3A 108.9
N2 C3 H3B 108.9
C2A C3 H3B 108.9
H3A C3 H3B 107.7
N2 C4 C5 109.9(12)
N2 C4 H4A 109.7
C5 C4 H4A 109.7
N2 C4 H4B 109.7
C5 C4 H4B 109.7
H4A C4 H4B 108.2
N3 C5 C4 109.9(11)
N3 C5 H5A 109.7
C4 C5 H5A 109.7
N3 C5 H5B 109.7
C4 C5 H5B 109.7
H5A C5 H5B 108.2
N3 C6 C7 115.5(11)
N3 C6 H6A 108.4
C7 C6 H6A 108.4
N3 C6 H6B 108.4
C7 C6 H6B 108.4
H6A C6 H6B 107.5
C6 C7 C8 115.7(11)
C6 C7 H7A 108.4
C8 C7 H7A 108.4
C6 C7 H7B 108.4
C8 C7 H7B 108.4
H7A C7 H7B 107.4
N4 C8 C7 110.1(12)
N4 C8 H8A 109.6
C7 C8 H8A 109.6
N4 C8 H8B 109.6
C7 C8 H8B 109.6
H8A C8 H8B 108.2
N4 C9 C10 108.8(11)
N4 C9 H9A 109.9
C10 C9 H9A 109.9
N4 C9 H9B 109.9
C10 C9 H9B 109.9
H9A C9 H9B 108.3
N1 C10 C9 109.5(11)
N1 C10 H10A 109.8
C9 C10 H10A 109.8
N1 C10 H10B 109.8
C9 C10 H10B 109.8
H10A C10 H10B 108.2
C12A C11A C2A 114.9(16)
C12A C11A H11A 108.5
C2A C11A H11A 108.5
C12A C11A H11B 108.5
C2A C11A H11B 108.5
H11A C11A H11B 107.5
C11A C12A O1A 123.3(19)
C11A C12A H12A 106.5
O1A C12A H12A 106.5
C11A C12A H12B 106.5
O1A C12A H12B 106.5
H12A C12A H12B 106.5
C12B C11B H11C 107.7
C12B C11B H11D 107.7
H11C C11B H11D 107.1
O1B C12B C11B 126(2)
O1B C12B H12C 105.9
C11B C12B H12C 105.9
O1B C12B H12D 105.9
C11B C12B H12D 105.9
H12C C12B H12D 106.3
C14 C13 N1 114.9(10)
C14 C13 H13A 108.6
N1 C13 H13A 108.6
C14 C13 H13B 108.6
N1 C13 H13B 108.6
H13A C13 H13B 107.5
C15 C14 C19 120
C15 C14 C13 118.8(8)
C19 C14 C13 121.1(8)
C14 C15 C16 120
C14 C15 H15 120
C16 C15 H15 120
C17 C16 C15 120
C17 C16 H16 120
C15 C16 H16 120
C18 C17 C16 120
C18 C17 H17 120
C16 C17 H17 120
C17 C18 C19 120
C17 C18 H18 120
C19 C18 H18 120
C18 C19 C14 120
C18 C19 H19 120
C14 C19 H19 120
N3 C20 C21 120.4(11)
N3 C20 H20A 107.2
C21 C20 H20A 107.2
N3 C20 H20B 107.2
C21 C20 H20B 107.2
H20A C20 H20B 106.9
C22 C21 C26 120
C22 C21 C20 117.1(8)
C26 C21 C20 122.7(8)
C21 C22 C23 119.9
C21 C22 H22 120.1
C23 C22 H22 120.1
C22 C23 C24 120.1
C22 C23 H23 119.9
C24 C23 H23 119.9
C25 C24 C23 120
C25 C24 H24 120
C23 C24 H24 120
C24 C25 C26 119.9
C24 C25 H25 120.1
C26 C25 H25 120.1
C25 C26 C21 120.1
C25 C26 H26 119.9
C21 C26 H26 119.9
C10 N1 C1 109.3(11)
C10 N1 C13 110.7(10)
C1 N1 C13 113.0(11)
C10 N1 Cu1 104.0(8)
C1 N1 Cu1 110.8(8)
C13 N1 Cu1 108.6(8)
C4 N2 C3 111.3(11)
C4 N2 Cu1 106.5(9)
C3 N2 Cu1 114.4(9)
C6 N3 C5 109.8(11)
C6 N3 C20 112.9(11)
C5 N3 C20 110.1(10)
C6 N3 Cu1 110.0(8)
C5 N3 Cu1 104.4(8)
C20 N3 Cu1 109.2(8)
C8 N4 C9 111.3(11)
C8 N4 Cu1 115.7(9)
C9 N4 Cu1 105.4(8)
C12A O1A H1E 109.5
C12B O1B H1F 109.5
N4 Cu1 N2 172.8(5)
N4 Cu1 N3 91.6(5)
N2 Cu1 N3 86.9(5)
N4 Cu1 N1 87.1(4)
N2 Cu1 N1 91.4(4)
N3 Cu1 N1 155.6(4)
N4 Cu1 Br1 95.8(3)
N2 Cu1 Br1 91.4(3)
N3 Cu1 Br1 103.2(3)
N1 Cu1 Br1 101.2(3)
N5 C41 C42A 112.3(13)
N5 C41 H41A 109.1
C42A C41 H41A 109.1
N5 C41 H41B 109.1
C42A C41 H41B 109.1
H41A C41 H41B 107.9
C41 C42A C43 116.9(15)
C41 C42A C51A 105.6(13)
C43 C42A C51A 106.5(13)
C41 C42A H42A 109.2
C43 C42A H42A 109.2
C51A C42A H42A 109.2
C46 C42B C48 115.4(16)
C46 C42B C51B 108.1(13)
C48 C42B C51B 109.0(14)
C46 C42B H42B 108.1
C48 C42B H42B 108.1
C51B C42B H42B 108.1
N6 C43 C42A 113.1(14)
N6 C43 H43A 109
C42A C43 H43A 109
N6 C43 H43B 109
C42A C43 H43B 109
H43A C43 H43B 107.8
C45 C44 N6 109.9(17)
C45 C44 H44A 109.7
N6 C44 H44A 109.7
C45 C44 H44B 109.7
N6 C44 H44B 109.7
H44A C44 H44B 108.2
N7 C45 C44 109.3(16)
N7 C45 H45A 109.8
C44 C45 H45A 109.8
N7 C45 H45B 109.8
C44 C45 H45B 109.8
H45A C45 H45B 108.3
N7 C46 C42B 116.0(13)
N7 C46 H46A 108.3
C42B C46 H46A 108.3
N7 C46 H46B 108.3
C42B C46 H46B 108.3
H46A C46 H46B 107.4
N8 C48 C42B 113.8(14)
N8 C48 H48A 108.8
C42B C48 H48A 108.8
N8 C48 H48B 108.8
C42B C48 H48B 108.8
H48A C48 H48B 107.7
N8 C49 C50 109.6(13)
N8 C49 H49A 109.8
C50 C49 H49A 109.8
N8 C49 H49B 109.8
C50 C49 H49B 109.8
H49A C49 H49B 108.2
N5 C50 C49 111.5(13)
N5 C50 H50A 109.3
C49 C50 H50A 109.3
N5 C50 H50B 109.3
C49 C50 H50B 109.3
H50A C50 H50B 108
C52A C51A C42A 122.3(17)
C52A C51A H51A 106.8
C42A C51A H51A 106.8
C52A C51A H51B 106.8
C42A C51A H51B 106.8
H51A C51A H51B 106.6
C51A C52A O2A 132(3)
C51A C52A H52A 104.2
O2A C52A H52A 104.2
C51A C52A H52B 104.2
O2A C52A H52B 104.2
H52A C52A H52B 105.6
C52B C51B C42B 122.5(18)
C52B C51B H51C 106.7
C42B C51B H51C 106.7
C52B C51B H51D 106.7
C42B C51B H51D 106.7
H51C C51B H51D 106.6
C51B C52B O2B 128(3)
C51B C52B H52C 105.4
O2B C52B H52C 105.4
C51B C52B H52D 105.4
O2B C52B H52D 105.4
H52C C52B H52D 106
N5 C53 C54 116.4(12)
N5 C53 H53A 108.2
C54 C53 H53A 108.2
N5 C53 H53B 108.2
C54 C53 H53B 108.2
H53A C53 H53B 107.3
C59 C54 C55 120
C59 C54 C53 121.4(10)
C55 C54 C53 118.5(10)
C56 C55 C54 120
C56 C55 H55 120
C54 C55 H55 120
C55 C56 C57 119.9
C55 C56 H56 120
C57 C56 H56 120
C56 C57 C58 120.1
C56 C57 H57 120
C58 C57 H57 120
C59 C58 C57 120
C59 C58 H58 120
C57 C58 H58 120
C58 C59 C54 120
C58 C59 H59 120
C54 C59 H59 120
N7 C60 C61 119.0(11)
N7 C60 H60A 107.6
C61 C60 H60A 107.6
N7 C60 H60B 107.6
C61 C60 H60B 107.6
H60A C60 H60B 107
C66 C61 C62 120.1
C66 C61 C60 122.3(9)
C62 C61 C60 117.4(9)
C63 C62 C61 119.9
C63 C62 H62 120
C61 C62 H62 120
C62 C63 C64 119.9
C62 C63 H63 120
C64 C63 H63 120
C63 C64 C65 120.1
C63 C64 H64 119.9
C65 C64 H64 119.9
C66 C65 C64 120
C66 C65 H65 120
C64 C65 H65 120
C65 C66 C61 119.9
C65 C66 H66 120
C61 C66 H66 120
C50 N5 C41 105.4(12)
C50 N5 C53 111.5(12)
C41 N5 C53 113.4(13)
C50 N5 Cu2 104.3(9)
C41 N5 Cu2 110.7(10)
C53 N5 Cu2 111.0(9)
C43 N6 C44 111.7(14)
C43 N6 Cu2 113.8(11)
C44 N6 Cu2 104.2(11)
C45 N7 C46 108.7(15)
C45 N7 C60 112.0(13)
C46 N7 C60 109.4(13)
C45 N7 Cu2 104.1(11)
C46 N7 Cu2 112.5(10)
C60 N7 Cu2 110.0(9)
C48 N8 C49 112.9(13)
C48 N8 Cu2 112.1(11)
C49 N8 Cu2 105.6(10)
C52A O2A H2E 109.5
C52B O2B H2B1 109.5
N6 Cu2 N8 175.6(6)
N6 Cu2 N5 91.4(5)
N8 Cu2 N5 87.4(5)
N6 Cu2 N7 86.9(6)
N8 Cu2 N7 92.6(6)
N5 Cu2 N7 157.9(6)
N6 Cu2 Br2 92.8(4)
N8 Cu2 Br2 91.6(4)
N5 Cu2 Br2 100.3(4)
N7 Cu2 Br2 101.8(4)
O3A Cl1 O4A 112.4(9)
O3A Cl1 O5A 110.9(9)
O4A Cl1 O5A 109.0(9)
O3A Cl1 O6A 109.0(9)
O4A Cl1 O6A 107.1(9)
O5A Cl1 O6A 108.3(9)
O10A Cl2A O9A 109.8(12)
O10A Cl2A O7A 110.0(12)
O9A Cl2A O7A 109.7(12)
O10A Cl2A O8A 109.4(12)
O9A Cl2A O8A 109.3(12)
O7A Cl2A O8A 108.7(12)
O8B Cl2B O7B 109.8(12)
O8B Cl2B O10B 109.8(12)
O7B Cl2B O10B 109.9(12)
O8B Cl2B O9B 109.0(12)
O7B Cl2B O9B 109.0(12)
O10B Cl2B O9B 109.3(12)
O7C Cl2C O9C 110.5(12)
O7C Cl2C O8C 110.4(12)
O9C Cl2C O8C 109.3(12)
O7C Cl2C O10C 109.5(12)
O9C Cl2C O10C 108.4(12)
O8C Cl2C O10C 108.7(11)
H11F O11 H11E 104(5)

loop_
_geom_bond_atom_site_label_1
_geom_bond_atom_site_label_2
_geom_bond_distance
C1 C2A 1.48(2)
C1 N1 1.492(16)
C1 H1A 0.99
C1 H1B 0.99
C2A C3 1.495(19)
C2A C11A 1.616(19)
C2A H2A 1
C3 N2 1.466(16)
C3 H3A 0.99
C3 H3B 0.99
C4 N2 1.455(16)
C4 C5 1.54(2)
C4 H4A 0.99
C4 H4B 0.99
C5 N3 1.495(17)
C5 H5A 0.99
C5 H5B 0.99
C6 N3 1.480(18)
C6 C7 1.484(18)
C6 H6A 0.99
C6 H6B 0.99
C7 C8 1.533(18)
C7 H7A 0.99
C7 H7B 0.99
C8 N4 1.474(17)
C8 H8A 0.99
C8 H8B 0.99
C9 N4 1.494(16)
C9 C10 1.535(19)
C9 H9A 0.99
C9 H9B 0.99
C10 N1 1.469(17)
C10 H10A 0.99
C10 H10B 0.99
C11A C12A 1.475(13)
C11A H11A 0.99
C11A H11B 0.99
C12A O1A 1.485(18)
C12A H12A 0.99
C12A H12B 0.99
C11B C12B 1.479(18)
C11B H11C 0.99
C11B H11D 0.99
C12B O1B 1.47(2)
C12B H12C 0.99
C12B H12D 0.99
C13 C14 1.516(15)
C13 N1 1.521(17)
C13 H13A 0.99
C13 H13B 0.99
C14 C15 1.381(6)
C14 C19 1.382(6)
C15 C16 1.382(6)
C15 H15 0.95
C16 C17 1.382(6)
C16 H16 0.95
C17 C18 1.381(6)
C17 H17 0.95
C18 C19 1.382(6)
C18 H18 0.95
C19 H19 0.95
C20 N3 1.503(17)
C20 C21 1.518(15)
C20 H20A 0.99
C20 H20B 0.99
C21 C22 1.365(6)
C21 C26 1.369(6)
C22 C23 1.367(6)
C22 H22 0.95
C23 C24 1.368(6)
C23 H23 0.95
C24 C25 1.365(6)
C24 H24 0.95
C25 C26 1.367(6)
C25 H25 0.95
C26 H26 0.95
N1 Cu1 2.133(11)
N2 Cu1 1.997(11)
N3 Cu1 2.114(11)
N4 Cu1 1.981(12)
O1A H1E 0.84
O1B H1F 0.84
Cu1 Br1 2.631(3)
C41 N5 1.497(18)
C41 C42A 1.51(2)
C41 H41A 0.99
C41 H41B 0.99
C42A C43 1.52(2)
C42A C51A 1.58(2)
C42A H42A 1
C42B C46 1.50(2)
C42B C48 1.52(2)
C42B C51B 1.56(2)
C42B H42B 1
C43 N6 1.48(2)
C43 H43A 0.99
C43 H43B 0.99
C44 C45 1.49(3)
C44 N6 1.50(2)
C44 H44A 0.99
C44 H44B 0.99
C45 N7 1.45(2)
C45 H45A 0.99
C45 H45B 0.99
C46 N7 1.49(2)
C46 H46A 0.99
C46 H46B 0.99
C48 N8 1.47(2)
C48 H48A 0.99
C48 H48B 0.99
C49 N8 1.502(19)
C49 C50 1.51(2)
C49 H49A 0.99
C49 H49B 0.99
C50 N5 1.479(19)
C50 H50A 0.99
C50 H50B 0.99
C51A C52A 1.437(16)
C51A H51A 0.99
C51A H51B 0.99
C52A O2A 1.448(19)
C52A H52A 0.99
C52A H52B 0.99
C51B C52B 1.46(2)
C51B H51C 0.99
C51B H51D 0.99
C52B O2B 1.48(2)
C52B H52C 0.99
C52B H52D 0.99
C53 N5 1.53(2)
C53 C54 1.528(18)
C53 H53A 0.99
C53 H53B 0.99
C54 C59 1.383(7)
C54 C55 1.383(7)
C55 C56 1.382(7)
C55 H55 0.95
C56 C57 1.382(7)
C56 H56 0.95
C57 C58 1.383(7)
C57 H57 0.95
C58 C59 1.382(7)
C58 H58 0.95
C59 H59 0.95
C60 N7 1.513(18)
C60 C61 1.521(16)
C60 H60A 0.99
C60 H60B 0.99
C61 C66 1.355(6)
C61 C62 1.355(6)
C62 C63 1.352(6)
C62 H62 0.95
C63 C64 1.355(6)
C63 H63 0.95
C64 C65 1.355(6)
C64 H64 0.95
C65 C66 1.352(6)
C65 H65 0.95
C66 H66 0.95
N5 Cu2 2.096(13)
N6 Cu2 1.995(14)
N7 Cu2 2.103(13)
N8 Cu2 2.015(14)
O2A H2E 0.84
O2B H2B1 0.84
Cu2 Br2 2.791(3)
O3A Cl1 1.382(11)
O4A Cl1 1.396(11)
O5A Cl1 1.414(11)
O6A Cl1 1.424(11)
O7A Cl2A 1.403(13)
O8A Cl2A 1.415(13)
O9A Cl2A 1.400(13)
O10A Cl2A 1.398(13)
O7B Cl2B 1.400(13)
O8B Cl2B 1.400(13)
O9B Cl2B 1.412(14)
O10B Cl2B 1.400(13)
O7C Cl2C 1.391(13)
O8C Cl2C 1.405(13)
O9C Cl2C 1.404(13)
O10C Cl2C 1.415(14)
O11 H11F 0.85(2)
O11 H11E 0.85(2)
